data_4519310
loop_
_publ_author_name
'Acharya, Nirmalya'
'Dey, Suvendu'
'Deka, Raktim'
'Ray, Debdas'

_publ_section_title
;
 Molecular-Level Understanding of Dual-RTP via Host-Sensitized Multiple
 Triplet-to-Triplet Energy Transfers and Data Security Application
;
_journal_issue 4
_journal_name_full 'ACS Omega'
_journal_page_first 3722
_journal_page_last 3730
_journal_paper_doi 10.1021/acsomega.1c06390
_journal_volume 7
_journal_year 2022
_chemical_formula_moiety 'C34 H24 N2'
_chemical_formula_sum 'C34 H24 N2'
_chemical_formula_weight 460.55
_chemical_name_systematic CQM
_space_group_crystal_system orthorhombic
_space_group_IT_number 56
_space_group_name_Hall '-P 2ab 2ac'
_space_group_name_H-M_alt 'P c c n'
_atom_sites_solution_hydrogens geom
_audit_creation_method SHELXL-2014/7
_cell_angle_alpha 90
_cell_angle_beta 90
_cell_angle_gamma 90
_cell_formula_units_Z 8
_cell_length_a 22.7897(16)
_cell_length_b 11.5629(11)
_cell_length_c 18.4891(13)
_cell_measurement_reflns_used 7430
_cell_measurement_temperature 297(2)
_cell_measurement_theta_max 26.36
_cell_measurement_theta_min 2.74
_cell_volume 4872.2(7)
_computing_cell_refinement 'Bruker SAINT'
_computing_data_collection 'Bruker APEX2'
_computing_data_reduction 'Bruker SAINT'
_computing_molecular_graphics 'Bruker SHELXTL'
_computing_publication_material 'Bruker SHELXTL'
_computing_structure_refinement 'SHELXL-2014/7 (Sheldrick, 2014)'
_computing_structure_solution 'SHELXS-97 (Sheldrick 2008)'
_diffrn_ambient_temperature 297(2)
_diffrn_measured_fraction_theta_full 0.995
_diffrn_measured_fraction_theta_max 0.996
_diffrn_measurement_device_type 'Bruker PHOTON100 CMOS'
_diffrn_measurement_method '\f and \w scans'
_diffrn_radiation_type MoK\a
_diffrn_radiation_wavelength 0.71073
_diffrn_reflns_av_R_equivalents 0.0565
_diffrn_reflns_av_unetI/netI 0.0333
_diffrn_reflns_Laue_measured_fraction_full 0.995
_diffrn_reflns_Laue_measured_fraction_max 0.996
_diffrn_reflns_limit_h_max 28
_diffrn_reflns_limit_h_min -27
_diffrn_reflns_limit_k_max 14
_diffrn_reflns_limit_k_min -14
_diffrn_reflns_limit_l_max 23
_diffrn_reflns_limit_l_min -22
_diffrn_reflns_number 33404
_diffrn_reflns_point_group_measured_fraction_full 0.995
_diffrn_reflns_point_group_measured_fraction_max 0.996
_diffrn_reflns_theta_full 25.242
_diffrn_reflns_theta_max 26.420
_diffrn_reflns_theta_min 2.203
_diffrn_source X-ray
_exptl_absorpt_coefficient_mu 0.073
_exptl_absorpt_correction_T_max 0.993
_exptl_absorpt_correction_T_min 0.981
_exptl_absorpt_correction_type multi-scan
_exptl_crystal_colour white
_exptl_crystal_density_diffrn 1.256
_exptl_crystal_description cubic
_exptl_crystal_F_000 2002
_exptl_crystal_size_max 0.513
_exptl_crystal_size_mid 0.482
_exptl_crystal_size_min 0.376
_refine_diff_density_max 0.119
_refine_diff_density_min -0.134
_refine_diff_density_rms 0.026
_refine_ls_extinction_coef 0.0103(12)
_refine_ls_extinction_expression Fc^*^=kFc[1+0.001xFc^2^\l^3^/sin(2\q)]^-1/4^
_refine_ls_extinction_method 'SHELXL-2014/7 (Sheldrick 2014'
_refine_ls_goodness_of_fit_ref 1.021
_refine_ls_hydrogen_treatment constr
_refine_ls_matrix_type full
_refine_ls_number_parameters 327
_refine_ls_number_reflns 4996
_refine_ls_number_restraints 0
_refine_ls_restrained_S_all 1.021
_refine_ls_R_factor_all 0.0730
_refine_ls_R_factor_gt 0.0398
_refine_ls_shift/su_max 0.001
_refine_ls_shift/su_mean 0.000
_refine_ls_structure_factor_coef Fsqd
_refine_ls_weighting_details 'w=1/[\s^2^(Fo^2^)+(0.0481P)^2^+0.6644P] where P=(Fo^2^+2Fc^2^)/3'
_refine_ls_weighting_scheme calc
_refine_ls_wR_factor_gt 0.0927
_refine_ls_wR_factor_ref 0.1137
_reflns_Friedel_coverage 0.000
_reflns_number_gt 3297
_reflns_number_total 4996
_reflns_threshold_expression 'I > 2\s(I)'
_cod_data_source_file ao1c06390_si_004.cif
_cod_data_source_block CQM
_cod_depositor_comments
;
The following automatic conversions were performed:

data item '_exptl_absorpt_correction_type' value 'Multi-Scan' was
changed to 'multi-scan' in accordance with the
/home/data/users/saulius/crontab/automatic-downloads/current/ACS/lib/dictionaries/cif_core.dic
dictionary named 'cif_core.dic' version 2.4.2 last updated on
2011-04-26.

Automatic conversion script
Id: cif_fix_values 7556 2019-12-06 15:28:31Z antanas 
;
_cod_database_code 4519310
_shelx_shelxl_version_number 2014/7
_shelx_space_group_comment
;
The symmetry employed for this shelxl refinement is uniquely defined
by the following loop, which should always be used as a source of
symmetry information in preference to the above space-group names.
They are only intended as comments.
;
_shelx_estimated_absorpt_t_min 0.981
_shelx_estimated_absorpt_t_max 0.993

loop_
_space_group_symop_operation_xyz
'x, y, z'
'-x+1/2, -y+1/2, z'
'-x, y+1/2, -z+1/2'
'x+1/2, -y, -z+1/2'
'-x, -y, -z'
'x-1/2, y-1/2, -z'
'x, -y-1/2, z-1/2'
'-x-1/2, y, z-1/2'

loop_
_atom_site_label
_atom_site_type_symbol
_atom_site_fract_x
_atom_site_fract_y
_atom_site_fract_z
_atom_site_U_iso_or_equiv
_atom_site_adp_type
_atom_site_occupancy
_atom_site_site_symmetry_order
_atom_site_calc_flag
_atom_site_refinement_flags_posn
_atom_site_refinement_flags_adp
_atom_site_refinement_flags_occupancy
_atom_site_disorder_assembly
_atom_site_disorder_group
N1 N 0.54820(5) 0.32682(11) 0.47343(6) 0.0464(3) Uani 1 1 d . . . . .
N2 N 0.54227(5) 0.21989(12) 0.34232(6) 0.0552(3) Uani 1 1 d . . . . .
C4 C 0.45211(6) 0.34697(13) 0.56726(7) 0.0451(3) Uani 1 1 d . . . . .
C17 C 0.40556(6) 0.35222(14) 0.62392(7) 0.0483(4) Uani 1 1 d . . . . .
C2 C 0.55441(6) 0.37520(12) 0.53763(7) 0.0446(3) Uani 1 1 d . . . . .
C9 C 0.49425(6) 0.28766(13) 0.45340(7) 0.0452(3) Uani 1 1 d . . . . .
C3 C 0.50669(6) 0.38497(13) 0.58561(8) 0.0485(4) Uani 1 1 d . . . . .
H3 H 0.5126 0.4181 0.6309 0.058 Uiso 1 1 calc R U . . .
C10 C 0.44299(6) 0.29825(13) 0.49708(7) 0.0451(3) Uani 1 1 d . . . . .
C23 C 0.61465(6) 0.41083(13) 0.55839(7) 0.0452(3) Uani 1 1 d . . . . .
C8 C 0.49054(6) 0.23299(14) 0.38448(8) 0.0515(4) Uani 1 1 d . . . . .
C18 C 0.38342(7) 0.25149(16) 0.65338(8) 0.0604(4) Uani 1 1 d . . . . .
H18 H 0.3981 0.1803 0.6385 0.072 Uiso 1 1 calc R U . . .
C11 C 0.59145(7) 0.15640(14) 0.36207(8) 0.0545(4) Uani 1 1 d . . . . .
C5 C 0.38763(6) 0.26303(14) 0.46730(8) 0.0523(4) Uani 1 1 d . . . . .
C7 C 0.43825(7) 0.19436(15) 0.35955(9) 0.0604(4) Uani 1 1 d . . . . .
H7 H 0.4361 0.1566 0.3152 0.072 Uiso 1 1 calc R U . . .
C11A C 0.55375(7) 0.27444(14) 0.27676(8) 0.0559(4) Uani 1 1 d . . . . .
C6 C 0.38758(7) 0.21139(15) 0.40069(9) 0.0615(4) Uani 1 1 d . . . . .
H6 H 0.3519 0.1863 0.3818 0.074 Uiso 1 1 calc R U . . .
C16A C 0.61060(7) 0.24449(15) 0.25426(8) 0.0598(4) Uani 1 1 d . . . . .
C12 C 0.59964(7) 0.08764(15) 0.42255(9) 0.0630(4) Uani 1 1 d . . . . .
H12 H 0.5702 0.0788 0.4570 0.076 Uiso 1 1 calc R U . . .
C28 C 0.66272(6) 0.36776(14) 0.52078(9) 0.0557(4) Uani 1 1 d . . . . .
H28 H 0.6567 0.3206 0.4807 0.067 Uiso 1 1 calc R U . . .
C24 C 0.62524(6) 0.48283(15) 0.61680(8) 0.0569(4) Uani 1 1 d . . . . .
H24 H 0.5939 0.5139 0.6424 0.068 Uiso 1 1 calc R U . . .
C16 C 0.63448(7) 0.16953(15) 0.30888(8) 0.0594(4) Uani 1 1 d . . . . .
C22 C 0.38516(6) 0.45723(16) 0.64879(9) 0.0605(4) Uani 1 1 d . . . . .
H22 H 0.4008 0.5257 0.6307 0.073 Uiso 1 1 calc R U . . .
C29 C 0.32890(6) 0.28667(17) 0.50160(9) 0.0669(5) Uani 1 1 d . . . . .
H29A H 0.2985 0.2773 0.4661 0.100 Uiso 1 1 calc R U . . .
H29B H 0.3282 0.3644 0.5199 0.100 Uiso 1 1 calc R U . . .
H29C H 0.3226 0.2334 0.5406 0.100 Uiso 1 1 calc R U . . .
C25 C 0.68196(7) 0.50887(16) 0.63741(9) 0.0671(5) Uani 1 1 d . . . . .
H25 H 0.6884 0.5574 0.6767 0.081 Uiso 1 1 calc R U . . .
C26 C 0.72882(7) 0.46406(17) 0.60063(10) 0.0691(5) Uani 1 1 d . . . . .
H26 H 0.7669 0.4810 0.6152 0.083 Uiso 1 1 calc R U . . .
C27 C 0.71907(7) 0.39390(16) 0.54199(10) 0.0648(5) Uani 1 1 d . . . . .
H27 H 0.7507 0.3638 0.5164 0.078 Uiso 1 1 calc R U . . .
C19 C 0.33966(7) 0.2562(2) 0.70468(9) 0.0757(6) Uani 1 1 d . . . . .
H19 H 0.3244 0.1881 0.7236 0.091 Uiso 1 1 calc R U . . .
C13 C 0.65282(8) 0.03309(17) 0.42968(10) 0.0748(5) Uani 1 1 d . . . . .
H13 H 0.6597 -0.0131 0.4700 0.090 Uiso 1 1 calc R U . . .
C12A C 0.51830(8) 0.34756(16) 0.23678(9) 0.0670(5) Uani 1 1 d . . . . .
H12A H 0.4807 0.3669 0.2523 0.080 Uiso 1 1 calc R U . . .
C20 C 0.31859(7) 0.3605(2) 0.72788(9) 0.0777(6) Uani 1 1 d . . . . .
H20 H 0.2888 0.3633 0.7622 0.093 Uiso 1 1 calc R U . . .
C15A C 0.63161(9) 0.28960(17) 0.18923(10) 0.0738(5) Uani 1 1 d . . . . .
H15A H 0.6691 0.2710 0.1731 0.089 Uiso 1 1 calc R U . . .
C21 C 0.34148(7) 0.4608(2) 0.70051(10) 0.0742(6) Uani 1 1 d . . . . .
H21 H 0.3275 0.5318 0.7168 0.089 Uiso 1 1 calc R U . . .
C15 C 0.68802(8) 0.11265(19) 0.31828(11) 0.0773(6) Uani 1 1 d . . . . .
H15 H 0.7177 0.1205 0.2841 0.093 Uiso 1 1 calc R U . . .
C13A C 0.54086(10) 0.39070(18) 0.17299(10) 0.0802(6) Uani 1 1 d . . . . .
H13A H 0.5181 0.4405 0.1452 0.096 Uiso 1 1 calc R U . . .
C14A C 0.59662(10) 0.36134(19) 0.14951(10) 0.0834(6) Uani 1 1 d . . . . .
H14A H 0.6104 0.3910 0.1060 0.100 Uiso 1 1 calc R U . . .
C14 C 0.69646(8) 0.0453(2) 0.37829(12) 0.0847(6) Uani 1 1 d . . . . .
H14 H 0.7320 0.0072 0.3846 0.102 Uiso 1 1 calc R U . . .

loop_
_atom_site_aniso_label
_atom_site_aniso_U_11
_atom_site_aniso_U_22
_atom_site_aniso_U_33
_atom_site_aniso_U_23
_atom_site_aniso_U_13
_atom_site_aniso_U_12
N1 0.0430(6) 0.0473(8) 0.0488(7) -0.0008(6) -0.0002(5) 0.0000(5)
N2 0.0556(7) 0.0632(9) 0.0468(7) -0.0060(6) -0.0003(6) 0.0068(6)
C4 0.0414(7) 0.0445(9) 0.0494(8) 0.0028(6) 0.0013(6) 0.0017(6)
C17 0.0393(7) 0.0584(10) 0.0471(8) -0.0012(7) -0.0001(6) -0.0020(7)
C2 0.0433(7) 0.0438(9) 0.0466(8) 0.0012(6) -0.0009(6) 0.0006(6)
C9 0.0420(7) 0.0446(9) 0.0488(8) 0.0010(6) -0.0033(6) 0.0017(6)
C3 0.0455(8) 0.0533(10) 0.0467(8) -0.0045(7) 0.0009(6) -0.0020(7)
C10 0.0411(7) 0.0437(9) 0.0506(8) 0.0028(6) -0.0018(6) 0.0005(6)
C23 0.0421(7) 0.0446(9) 0.0491(8) 0.0028(6) -0.0012(6) -0.0002(6)
C8 0.0495(8) 0.0544(10) 0.0506(8) -0.0039(7) -0.0034(7) 0.0031(7)
C18 0.0554(9) 0.0646(11) 0.0612(9) 0.0089(8) 0.0036(7) -0.0019(8)
C11 0.0553(9) 0.0573(10) 0.0510(8) -0.0142(7) -0.0042(7) 0.0050(7)
C5 0.0435(8) 0.0554(10) 0.0581(9) 0.0058(8) -0.0047(7) -0.0025(7)
C7 0.0608(10) 0.0630(11) 0.0574(9) -0.0104(8) -0.0087(8) -0.0005(8)
C11A 0.0636(10) 0.0562(10) 0.0478(8) -0.0115(7) -0.0040(7) -0.0031(8)
C6 0.0500(9) 0.0681(12) 0.0663(10) -0.0033(9) -0.0130(7) -0.0072(8)
C16A 0.0655(10) 0.0620(11) 0.0518(9) -0.0159(8) 0.0033(7) -0.0077(8)
C12 0.0659(10) 0.0633(11) 0.0596(10) -0.0081(8) -0.0031(8) 0.0064(8)
C28 0.0487(9) 0.0590(11) 0.0594(9) -0.0034(8) 0.0034(7) -0.0003(7)
C24 0.0498(9) 0.0621(11) 0.0589(9) -0.0073(8) -0.0008(7) -0.0017(7)
C16 0.0585(9) 0.0642(11) 0.0554(9) -0.0184(8) 0.0002(8) 0.0013(8)
C22 0.0467(8) 0.0663(12) 0.0685(10) -0.0143(9) 0.0021(7) -0.0026(8)
C29 0.0416(8) 0.0907(14) 0.0684(10) 0.0069(9) -0.0064(7) -0.0061(9)
C25 0.0595(10) 0.0738(13) 0.0680(10) -0.0094(9) -0.0129(8) -0.0086(9)
C26 0.0453(9) 0.0767(13) 0.0854(12) 0.0036(10) -0.0136(8) -0.0058(8)
C27 0.0426(8) 0.0683(12) 0.0837(12) 0.0004(10) 0.0050(8) 0.0017(8)
C19 0.0601(10) 0.1037(17) 0.0633(11) 0.0195(11) 0.0056(8) -0.0157(11)
C13 0.0802(12) 0.0725(13) 0.0717(11) -0.0086(10) -0.0148(10) 0.0176(10)
C12A 0.0785(11) 0.0627(12) 0.0598(10) -0.0056(9) -0.0096(9) -0.0023(9)
C20 0.0467(9) 0.132(2) 0.0542(10) -0.0126(11) 0.0073(8) -0.0040(11)
C15A 0.0832(12) 0.0772(14) 0.0610(11) -0.0120(10) 0.0105(10) -0.0149(10)
C21 0.0508(9) 0.0962(16) 0.0755(12) -0.0312(11) 0.0006(9) 0.0049(10)
C15 0.0617(11) 0.0969(16) 0.0735(12) -0.0226(11) 0.0039(9) 0.0112(10)
C13A 0.1092(16) 0.0662(13) 0.0652(11) 0.0053(10) -0.0157(11) -0.0106(11)
C14A 0.1088(16) 0.0819(15) 0.0594(11) 0.0000(10) 0.0062(11) -0.0228(13)
C14 0.0692(12) 0.0991(17) 0.0859(14) -0.0193(12) -0.0111(11) 0.0289(11)

loop_
_atom_type_symbol
_atom_type_description
_atom_type_scat_dispersion_real
_atom_type_scat_dispersion_imag
_atom_type_scat_source
C C 0.0033 0.0016 'International Tables Vol C Tables 4.2.6.8 and 6.1.1.4'
H H 0.0000 0.0000 'International Tables Vol C Tables 4.2.6.8 and 6.1.1.4'
N N 0.0061 0.0033 'International Tables Vol C Tables 4.2.6.8 and 6.1.1.4'

loop_
_geom_angle_atom_site_label_1
_geom_angle_atom_site_label_2
_geom_angle_atom_site_label_3
_geom_angle
_geom_angle_site_symmetry_1
_geom_angle_site_symmetry_3
_geom_angle_publ_flag
C2 N1 C9 118.84(12) . . ?
C11 N2 C11A 108.49(12) . . ?
C11 N2 C8 125.55(13) . . ?
C11A N2 C8 125.83(13) . . ?
C3 C4 C10 119.07(12) . . ?
C3 C4 C17 117.46(13) . . ?
C10 C4 C17 123.36(12) . . ?
C22 C17 C18 119.21(14) . . ?
C22 C17 C4 120.63(14) . . ?
C18 C17 C4 120.15(14) . . ?
N1 C2 C3 121.18(12) . . ?
N1 C2 C23 116.72(12) . . ?
C3 C2 C23 121.97(12) . . ?
N1 C9 C8 116.38(12) . . ?
N1 C9 C10 123.88(13) . . ?
C8 C9 C10 119.74(12) . . ?
C4 C3 C2 121.51(13) . . ?
C4 C3 H3 119.2 . . ?
C2 C3 H3 119.2 . . ?
C9 C10 C4 115.40(12) . . ?
C9 C10 C5 118.60(13) . . ?
C4 C10 C5 125.98(13) . . ?
C24 C23 C28 117.92(13) . . ?
C24 C23 C2 122.01(13) . . ?
C28 C23 C2 120.02(13) . . ?
C7 C8 N2 120.55(13) . . ?
C7 C8 C9 120.21(14) . . ?
N2 C8 C9 119.24(12) . . ?
C19 C18 C17 120.18(18) . . ?
C19 C18 H18 119.9 . . ?
C17 C18 H18 119.9 . . ?
C12 C11 N2 128.65(14) . . ?
C12 C11 C16 122.44(15) . . ?
N2 C11 C16 108.90(14) . . ?
C6 C5 C10 118.00(13) . . ?
C6 C5 C29 117.22(13) . . ?
C10 C5 C29 124.62(14) . . ?
C8 C7 C6 119.73(15) . . ?
C8 C7 H7 120.1 . . ?
C6 C7 H7 120.1 . . ?
C12A C11A N2 129.26(15) . . ?
C12A C11A C16A 122.09(15) . . ?
N2 C11A C16A 108.65(14) . . ?
C5 C6 C7 123.42(14) . . ?
C5 C6 H6 118.3 . . ?
C7 C6 H6 118.3 . . ?
C15A C16A C11A 118.67(17) . . ?
C15A C16A C16 134.48(16) . . ?
C11A C16A C16 106.85(14) . . ?
C13 C12 C11 117.41(17) . . ?
C13 C12 H12 121.3 . . ?
C11 C12 H12 121.3 . . ?
C27 C28 C23 120.95(15) . . ?
C27 C28 H28 119.5 . . ?
C23 C28 H28 119.5 . . ?
C25 C24 C23 120.64(15) . . ?
C25 C24 H24 119.7 . . ?
C23 C24 H24 119.7 . . ?
C11 C16 C15 118.32(17) . . ?
C11 C16 C16A 107.11(14) . . ?
C15 C16 C16A 134.57(16) . . ?
C17 C22 C21 120.02(17) . . ?
C17 C22 H22 120.0 . . ?
C21 C22 H22 120.0 . . ?
C5 C29 H29A 109.5 . . ?
C5 C29 H29B 109.5 . . ?
H29A C29 H29B 109.5 . . ?
C5 C29 H29C 109.5 . . ?
H29A C29 H29C 109.5 . . ?
H29B C29 H29C 109.5 . . ?
C26 C25 C24 120.72(16) . . ?
C26 C25 H25 119.6 . . ?
C24 C25 H25 119.6 . . ?
C25 C26 C27 119.36(15) . . ?
C25 C26 H26 120.3 . . ?
C27 C26 H26 120.3 . . ?
C26 C27 C28 120.39(16) . . ?
C26 C27 H27 119.8 . . ?
C28 C27 H27 119.8 . . ?
C20 C19 C18 120.33(18) . . ?
C20 C19 H19 119.8 . . ?
C18 C19 H19 119.8 . . ?
C12 C13 C14 121.48(19) . . ?
C12 C13 H13 119.3 . . ?
C14 C13 H13 119.3 . . ?
C13A C12A C11A 117.38(18) . . ?
C13A C12A H12A 121.3 . . ?
C11A C12A H12A 121.3 . . ?
C19 C20 C21 119.85(16) . . ?
C19 C20 H20 120.1 . . ?
C21 C20 H20 120.1 . . ?
C14A C15A C16A 119.35(18) . . ?
C14A C15A H15A 120.3 . . ?
C16A C15A H15A 120.3 . . ?
C20 C21 C22 120.35(18) . . ?
C20 C21 H21 119.8 . . ?
C22 C21 H21 119.8 . . ?
C14 C15 C16 119.42(18) . . ?
C14 C15 H15 120.3 . . ?
C16 C15 H15 120.3 . . ?
C12A C13A C14A 121.4(2) . . ?
C12A C13A H13A 119.3 . . ?
C14A C13A H13A 119.3 . . ?
C15A C14A C13A 121.09(18) . . ?
C15A C14A H14A 119.5 . . ?
C13A C14A H14A 119.5 . . ?
C15 C14 C13 120.92(17) . . ?
C15 C14 H14 119.5 . . ?
C13 C14 H14 119.5 . . ?

loop_
_geom_bond_atom_site_label_1
_geom_bond_atom_site_label_2
_geom_bond_distance
_geom_bond_site_symmetry_2
_geom_bond_publ_flag
N1 C2 1.3199(18) . ?
N1 C9 1.3615(17) . ?
N2 C11 1.3886(19) . ?
N2 C11A 1.391(2) . ?
N2 C8 1.4215(18) . ?
C4 C3 1.3623(19) . ?
C4 C10 1.430(2) . ?
C4 C17 1.4922(19) . ?
C17 C22 1.379(2) . ?
C17 C18 1.381(2) . ?
C2 C3 1.4080(19) . ?
C2 C23 1.4838(18) . ?
C9 C8 1.425(2) . ?
C9 C10 1.4255(19) . ?
C3 H3 0.9300 . ?
C10 C5 1.4355(19) . ?
C23 C24 1.385(2) . ?
C23 C28 1.3899(19) . ?
C8 C7 1.354(2) . ?
C18 C19 1.377(2) . ?
C18 H18 0.9300 . ?
C11 C12 1.385(2) . ?
C11 C16 1.397(2) . ?
C5 C6 1.369(2) . ?
C5 C29 1.506(2) . ?
C7 C6 1.397(2) . ?
C7 H7 0.9300 . ?
C11A C12A 1.384(2) . ?
C11A C16A 1.404(2) . ?
C6 H6 0.9300 . ?
C16A C15A 1.395(2) . ?
C16A C16 1.438(2) . ?
C12 C13 1.373(2) . ?
C12 H12 0.9300 . ?
C28 C27 1.376(2) . ?
C28 H28 0.9300 . ?
C24 C25 1.381(2) . ?
C24 H24 0.9300 . ?
C16 C15 1.397(2) . ?
C22 C21 1.381(2) . ?
C22 H22 0.9300 . ?
C29 H29A 0.9600 . ?
C29 H29B 0.9600 . ?
C29 H29C 0.9600 . ?
C25 C26 1.368(2) . ?
C25 H25 0.9300 . ?
C26 C27 1.372(2) . ?
C26 H26 0.9300 . ?
C27 H27 0.9300 . ?
C19 C20 1.368(3) . ?
C19 H19 0.9300 . ?
C13 C14 1.383(3) . ?
C13 H13 0.9300 . ?
C12A C13A 1.380(3) . ?
C12A H12A 0.9300 . ?
C20 C21 1.369(3) . ?
C20 H20 0.9300 . ?
C15A C14A 1.365(3) . ?
C15A H15A 0.9300 . ?
C21 H21 0.9300 . ?
C15 C14 1.369(3) . ?
C15 H15 0.9300 . ?
C13A C14A 1.385(3) . ?
C13A H13A 0.9300 . ?
C14A H14A 0.9300 . ?
C14 H14 0.9300 . ?
